data_4021495
loop_
_publ_author_name
'R. Brandon Miles'
'Chad E. Davis'
'Robert M. Coates'

_publ_contact_author_address
;Department of Chemistry
University of Illinois
600 South Mathews Avenue, Urbana, IL  61801 (USA)
;
_publ_contact_author_email coates@scs.uiuc.edu
_publ_contact_author_fax (+1)217-244-8024
_publ_contact_author_name 'Robert M. Coates'
_publ_section_title
;
 Syn- and Anti-Selective Prins Cyclizations of \d,\e-Unsaturated
 Ketones to 1,3-Halohydrins with Lewis Acids
;
_journal_name_full 'Journal of Organic Chemistry'
_journal_page_first 1493
_journal_page_last 1501
_journal_paper_doi 10.1021/jo052142n
_journal_volume 71
_journal_year 2006
_chemical_absolute_configuration rmad
_chemical_compound_source synthesis
_chemical_formula_moiety 'C13 H23 Br O'
_chemical_formula_sum 'C13 H23 Br O'
_chemical_formula_weight 275.22
_chemical_melting_point 327
_chemical_name_common (1R,3R,6S,9R)-3-Bromo-5,5,9-trimethylbicyclo[4.4.0]decan-1-ol
_chemical_name_systematic (1R,3R,6S,9R)-3-Bromo-5,5,9-trimethylbicyclo[4.4.0]decan-1-ol
_space_group_IT_number 4
_symmetry_cell_setting monoclinic
_symmetry_space_group_name_Hall 'P 2yb'
_symmetry_space_group_name_H-M 'P 1 21 1'
_atom_sites_solution_hydrogens geom
_atom_sites_solution_primary direct
_atom_sites_solution_secondary difmap
_audit_creation_method SHELXL-97
_audit_update_record
; 
2003-09-11   text and data added, rbm 
;
_cell_angle_alpha 90.00
_cell_angle_beta 96.189(6)
_cell_angle_gamma 90.00
_cell_formula_units_Z 2
_cell_length_a 6.624(2)
_cell_length_b 8.063(3)
_cell_length_c 12.290(5)
_cell_measurement_reflns_used 844
_cell_measurement_temperature 193(2)
_cell_measurement_theta_max 27.8
_cell_measurement_theta_min 3.0
_cell_volume 652.6(4)
_computing_cell_refinement 'SAINT V6.22 (Bruker, 2001)'
_computing_data_collection 'SMART V5.625 (Bruker, 2001)'
_computing_data_reduction 'SAINT V6.22 (Bruker, 2001)'
_computing_molecular_graphics 'SHELXTL V6.10 (Bruker, 2001)'
_computing_publication_material 'CIFTAB (Sheldrick, 2001)'
_computing_structure_refinement 'SHELXTL V6.10 (Bruker, 2001)'
_computing_structure_solution 'SHELXTL V6.10 (Bruker, 2001)'
_diffrn_ambient_temperature 193(2)
_diffrn_measured_fraction_theta_full 0.997
_diffrn_measured_fraction_theta_max 0.997
_diffrn_measurement_device 'Siemens Platform/CCD'
_diffrn_measurement_method 'profile data from \w scans'
_diffrn_radiation_monochromator graphite
_diffrn_radiation_type MoK\a
_diffrn_radiation_wavelength 0.71073
_diffrn_radiation_wavelength_id p25ya
_diffrn_reflns_av_R_equivalents 0.0412
_diffrn_reflns_av_sigmaI/netI 0.0441
_diffrn_reflns_limit_h_max 7
_diffrn_reflns_limit_h_min -7
_diffrn_reflns_limit_k_max 9
_diffrn_reflns_limit_k_min -9
_diffrn_reflns_limit_l_max 14
_diffrn_reflns_limit_l_min -14
_diffrn_reflns_number 5025
_diffrn_reflns_theta_full 25.36
_diffrn_reflns_theta_max 25.36
_diffrn_reflns_theta_min 3.03
_diffrn_source 'normal-focus sealed tube'
_diffrn_standards_decay_% 0.3
_diffrn_standards_interval_time 585
_diffrn_standards_number 159
_exptl_absorpt_coefficient_mu 3.125
_exptl_absorpt_correction_T_max 0.8161
_exptl_absorpt_correction_T_min 0.6147
_exptl_absorpt_correction_type integration
_exptl_absorpt_process_details '(Bruker, 2001)'
_exptl_crystal_colour colorless
_exptl_crystal_density_diffrn 1.401
_exptl_crystal_description prism
_exptl_crystal_F_000 288
_exptl_crystal_id p25ya
_exptl_crystal_preparation
; 
The data crystal was mounted using oil (Parantone-N, Exxon) to a 
0.3 mm cryo-loop (Hampton Research) with the (0 1 1) scattering planes 
roughly normal to the spindle axis. 
;
_exptl_crystal_recrystallization_method 'recyrstallized from pentane at 0 C'
_exptl_crystal_size_max 0.20
_exptl_crystal_size_mid 0.18
_exptl_crystal_size_min 0.065
_refine_diff_density_max 0.321
_refine_diff_density_min -0.212
_refine_diff_density_rms 0.050
_refine_ls_abs_structure_details 'Flack H D (1983), Acta Cryst. A39, 876-881'
_refine_ls_abs_structure_Flack 0.004(9)
_refine_ls_extinction_method none
_refine_ls_goodness_of_fit_ref 1.009
_refine_ls_hydrogen_treatment noref
_refine_ls_matrix_type full
_refine_ls_number_parameters 143
_refine_ls_number_reflns 2343
_refine_ls_number_restraints 2
_refine_ls_restrained_S_all 1.009
_refine_ls_R_factor_all 0.0331
_refine_ls_R_factor_gt 0.0267
_refine_ls_shift/su_max 0.000
_refine_ls_shift/su_mean 0.000
_refine_ls_structure_factor_coef Fsqd
_refine_ls_weighting_details 'calc w=1/[\s^2^(Fo^2^)+(0.0262P)^2^+0.0000P] where P=(Fo^2^+2Fc^2^)/3'
_refine_ls_weighting_scheme calc
_refine_ls_wR_factor_gt 0.0555
_refine_ls_wR_factor_ref 0.0571
_reflns_number_gt 2091
_reflns_number_total 2343
_reflns_threshold_expression >2sigma(I)
_cod_data_source_file jo052142nsi20051013_043015.cif
_cod_original_sg_symbol_Hall 'P 2yb '
_cod_original_sg_symbol_H-M 'P 21'
_cod_database_code 4021495

loop_
_symmetry_equiv_pos_as_xyz
'x, y, z'
'-x, y+1/2, -z'

loop_
_atom_site_label
_atom_site_type_symbol
_atom_site_fract_x
_atom_site_fract_y
_atom_site_fract_z
_atom_site_U_iso_or_equiv
_atom_site_adp_type
_atom_site_occupancy
_atom_site_symmetry_multiplicity
_atom_site_calc_flag
_atom_site_refinement_flags
Br1 Br -0.10384(4) 1.01838(5) 0.45030(2) 0.04002(10) Uani 1 1 d .
C1 C 0.2897(4) 0.8280(4) 0.3117(2) 0.0242(6) Uani 1 1 d .
C2 C 0.3114(5) 0.9384(4) 0.4129(2) 0.0299(7) Uani 1 1 d .
H2A H 0.2893 0.8694 0.4772 0.036 Uiso 1 1 calc R
H2B H 0.4528 0.9799 0.4239 0.036 Uiso 1 1 calc R
C3 C 0.1692(5) 1.0861(4) 0.4102(2) 0.0305(7) Uani 1 1 d .
H3 H 0.2279 1.1649 0.4680 0.037 Uiso 1 1 calc R
C4 C 0.1553(5) 1.1786(4) 0.3023(3) 0.0323(7) Uani 1 1 d .
H4A H 0.2794 1.2470 0.3020 0.039 Uiso 1 1 calc R
H4B H 0.0388 1.2559 0.3003 0.039 Uiso 1 1 calc R
C5 C 0.1310(5) 1.0757(4) 0.1957(2) 0.0312(7) Uani 1 1 d .
C6 C 0.2865(5) 0.9302(4) 0.2060(2) 0.0275(7) Uani 1 1 d .
H6 H 0.4233 0.9834 0.2091 0.033 Uiso 1 1 calc R
C7 C 0.2728(5) 0.8150(4) 0.1072(3) 0.0327(8) Uani 1 1 d .
H7A H 0.1431 0.7531 0.1025 0.039 Uiso 1 1 calc R
H7B H 0.2735 0.8819 0.0397 0.039 Uiso 1 1 calc R
C8 C 0.4488(5) 0.6924(4) 0.1146(3) 0.0357(7) Uani 1 1 d .
H8A H 0.4311 0.6169 0.0508 0.043 Uiso 1 1 calc R
H8B H 0.5773 0.7540 0.1115 0.043 Uiso 1 1 calc R
C9 C 0.4632(5) 0.5905(4) 0.2191(3) 0.0335(7) Uani 1 1 d .
H9 H 0.3391 0.5195 0.2168 0.040 Uiso 1 1 calc R
C10 C 0.4667(4) 0.7043(4) 0.3184(3) 0.0305(7) Uani 1 1 d .
H10A H 0.5961 0.7669 0.3261 0.037 Uiso 1 1 calc R
H10B H 0.4631 0.6354 0.3848 0.037 Uiso 1 1 calc R
C11 C -0.0903(4) 1.0148(6) 0.1680(2) 0.0352(6) Uani 1 1 d .
H11A H -0.1837 1.1086 0.1706 0.053 Uiso 1 1 calc R
H11B H -0.1212 0.9308 0.2214 0.053 Uiso 1 1 calc R
H11C H -0.1060 0.9664 0.0944 0.053 Uiso 1 1 calc R
C12 C 0.1809(6) 1.1943(5) 0.1039(3) 0.0428(10) Uani 1 1 d .
H12A H 0.0977 1.2947 0.1054 0.064 Uiso 1 1 calc R
H12B H 0.1517 1.1392 0.0329 0.064 Uiso 1 1 calc R
H12C H 0.3249 1.2245 0.1151 0.064 Uiso 1 1 calc R
C13 C 0.6487(5) 0.4764(4) 0.2285(3) 0.0472(10) Uani 1 1 d .
H13A H 0.7725 0.5434 0.2303 0.071 Uiso 1 1 calc R
H13B H 0.6402 0.4017 0.1653 0.071 Uiso 1 1 calc R
H13C H 0.6523 0.4110 0.2959 0.071 Uiso 1 1 calc R
O1 O 0.1011(3) 0.7365(3) 0.30481(18) 0.0297(5) Uani 1 1 d D
H1 H 0.111(5) 0.682(4) 0.363(2) 0.045 Uiso 1 1 d D

loop_
_atom_site_aniso_label
_atom_site_aniso_U_11
_atom_site_aniso_U_22
_atom_site_aniso_U_33
_atom_site_aniso_U_23
_atom_site_aniso_U_13
_atom_site_aniso_U_12
Br1 0.03400(15) 0.04736(18) 0.04106(16) -0.0105(2) 0.01488(11) -0.0039(2)
C1 0.0226(16) 0.0259(16) 0.0244(16) -0.0033(12) 0.0038(12) -0.0044(13)
C2 0.0268(17) 0.0398(17) 0.0229(15) -0.0023(13) 0.0021(13) -0.0030(14)
C3 0.0245(17) 0.0340(17) 0.0337(17) -0.0092(13) 0.0064(13) -0.0057(12)
C4 0.0294(18) 0.0293(19) 0.0383(19) -0.0003(14) 0.0041(15) -0.0023(15)
C5 0.0353(19) 0.0319(18) 0.0259(16) 0.0024(12) 0.0013(13) -0.0015(12)
C6 0.0268(17) 0.0300(16) 0.0260(16) 0.0034(13) 0.0048(13) -0.0023(13)
C7 0.035(2) 0.040(2) 0.0238(17) -0.0020(15) 0.0030(15) -0.0052(16)
C8 0.0371(17) 0.0389(18) 0.0314(18) -0.0086(14) 0.0054(14) -0.0012(15)
C9 0.0292(17) 0.0296(16) 0.0420(19) -0.0056(14) 0.0053(14) -0.0006(12)
C10 0.0266(16) 0.0301(17) 0.0345(18) 0.0007(14) 0.0014(13) -0.0008(13)
C11 0.0289(13) 0.0390(15) 0.0363(14) 0.001(2) -0.0036(11) 0.005(3)
C12 0.046(2) 0.044(2) 0.038(2) 0.0107(17) 0.0036(19) 0.0033(19)
C13 0.0436(19) 0.043(3) 0.055(2) -0.0054(16) 0.0078(16) 0.0079(15)
O1 0.0269(11) 0.0318(13) 0.0307(12) 0.0031(9) 0.0045(10) -0.0065(9)

loop_
_atom_type_symbol
_atom_type_description
_atom_type_scat_dispersion_real
_atom_type_scat_dispersion_imag
_atom_type_scat_source
C C 0.0033 0.0016 'International Tables Vol C Tables 4.2.6.8 and 6.1.1.4'
H H 0.0000 0.0000 'International Tables Vol C Tables 4.2.6.8 and 6.1.1.4'
O O 0.0106 0.0060 'International Tables Vol C Tables 4.2.6.8 and 6.1.1.4'
Br Br -0.2901 2.4595 'International Tables Vol C Tables 4.2.6.8 and 6.1.1.4'

loop_
_exptl_crystal_face_index_h
_exptl_crystal_face_index_k
_exptl_crystal_face_index_l
_exptl_crystal_face_perp_dist
1.00 0.00 0.00 0.0300
-3.00 -1.00 -2.00 0.0350
0.00 0.00 1.00 0.0800
0.00 0.00 -1.00 0.1000
0.00 -1.00 1.00 0.0900
0.00 1.00 -1.00 0.0900
0.00 1.00 1.00 0.1000
0.00 -1.00 -1.00 0.1000

loop_
_geom_angle_atom_site_label_1
_geom_angle_atom_site_label_2
_geom_angle_atom_site_label_3
_geom_angle
O1 C1 C2 110.5(3)
O1 C1 C10 108.8(2)
C2 C1 C10 109.4(3)
O1 C1 C6 106.9(2)
C2 C1 C6 111.6(2)
C10 C1 C6 109.5(2)
C3 C2 C1 116.0(3)
C3 C2 H2A 108.3
C1 C2 H2A 108.3
C3 C2 H2B 108.3
C1 C2 H2B 108.3
H2A C2 H2B 107.4
C4 C3 C2 112.6(3)
C4 C3 Br1 112.2(2)
C2 C3 Br1 110.9(2)
C4 C3 H3 106.9
C2 C3 H3 106.9
Br1 C3 H3 106.9
C3 C4 C5 117.9(2)
C3 C4 H4A 107.8
C5 C4 H4A 107.8
C3 C4 H4B 107.8
C5 C4 H4B 107.8
H4A C4 H4B 107.2
C12 C5 C4 106.1(3)
C12 C5 C11 108.0(3)
C4 C5 C11 111.5(3)
C12 C5 C6 109.6(3)
C4 C5 C6 109.2(2)
C11 C5 C6 112.4(3)
C7 C6 C1 109.9(2)
C7 C6 C5 114.4(3)
C1 C6 C5 114.9(2)
C7 C6 H6 105.6
C1 C6 H6 105.6
C5 C6 H6 105.6
C8 C7 C6 111.6(3)
C8 C7 H7A 109.3
C6 C7 H7A 109.3
C8 C7 H7B 109.3
C6 C7 H7B 109.3
H7A C7 H7B 108.0
C9 C8 C7 112.3(3)
C9 C8 H8A 109.1
C7 C8 H8A 109.1
C9 C8 H8B 109.1
C7 C8 H8B 109.1
H8A C8 H8B 107.9
C8 C9 C10 110.2(2)
C8 C9 C13 111.5(3)
C10 C9 C13 111.1(3)
C8 C9 H9 108.0
C10 C9 H9 108.0
C13 C9 H9 108.0
C9 C10 C1 113.8(3)
C9 C10 H10A 108.8
C1 C10 H10A 108.8
C9 C10 H10B 108.8
C1 C10 H10B 108.8
H10A C10 H10B 107.7
C5 C11 H11A 109.5
C5 C11 H11B 109.5
H11A C11 H11B 109.5
C5 C11 H11C 109.5
H11A C11 H11C 109.5
H11B C11 H11C 109.5
C5 C12 H12A 109.5
C5 C12 H12B 109.5
H12A C12 H12B 109.5
C5 C12 H12C 109.5
H12A C12 H12C 109.5
H12B C12 H12C 109.5
C9 C13 H13A 109.5
C9 C13 H13B 109.5
H13A C13 H13B 109.5
C9 C13 H13C 109.5
H13A C13 H13C 109.5
H13B C13 H13C 109.5
C1 O1 H1 103(2)

loop_
_geom_bond_atom_site_label_1
_geom_bond_atom_site_label_2
_geom_bond_distance
Br1 C3 2.001(3)
C1 O1 1.445(3)
C1 C2 1.523(4)
C1 C10 1.534(4)
C1 C6 1.537(4)
C2 C3 1.516(4)
C2 H2A 0.9900
C2 H2B 0.9900
C3 C4 1.515(4)
C3 H3 1.0000
C4 C5 1.545(4)
C4 H4A 0.9900
C4 H4B 0.9900
C5 C12 1.542(5)
C5 C11 1.549(4)
C5 C6 1.558(4)
C6 C7 1.523(4)
C6 H6 1.0000
C7 C8 1.523(5)
C7 H7A 0.9900
C7 H7B 0.9900
C8 C9 1.519(4)
C8 H8A 0.9900
C8 H8B 0.9900
C9 C10 1.525(4)
C9 C13 1.529(4)
C9 H9 1.0000
C10 H10A 0.9900
C10 H10B 0.9900
C11 H11A 0.9800
C11 H11B 0.9800
C11 H11C 0.9800
C12 H12A 0.9800
C12 H12B 0.9800
C12 H12C 0.9800
C13 H13A 0.9800
C13 H13B 0.9800
C13 H13C 0.9800
O1 H1 0.84(2)

loop_
_geom_hbond_atom_site_label_D
_geom_hbond_atom_site_label_H
_geom_hbond_atom_site_label_A
_geom_hbond_distance_DH
_geom_hbond_distance_HA
_geom_hbond_distance_DA
_geom_hbond_angle_DHA
_geom_hbond_site_symmetry_A
O1 H1 Br1 0.84(2) 2.65(2) 3.484(2) 174(3) 2_546

loop_
_geom_torsion_atom_site_label_1
_geom_torsion_atom_site_label_2
_geom_torsion_atom_site_label_3
_geom_torsion_atom_site_label_4
_geom_torsion
O1 C1 C2 C3 -70.2(3)
C10 C1 C2 C3 170.0(2)
C6 C1 C2 C3 48.6(4)
C1 C2 C3 C4 -45.1(3)
C1 C2 C3 Br1 81.6(3)
C2 C3 C4 C5 45.1(4)
Br1 C3 C4 C5 -80.9(3)
C3 C4 C5 C12 -164.6(3)
C3 C4 C5 C11 78.1(4)
C3 C4 C5 C6 -46.6(4)
O1 C1 C6 C7 -61.2(3)
C2 C1 C6 C7 177.9(3)
C10 C1 C6 C7 56.6(3)
O1 C1 C6 C5 69.6(3)
C2 C1 C6 C5 -51.4(3)
C10 C1 C6 C5 -172.7(2)
C12 C5 C6 C7 -66.4(3)
C4 C5 C6 C7 177.9(3)
C11 C5 C6 C7 53.7(3)
C12 C5 C6 C1 165.1(3)
C4 C5 C6 C1 49.3(3)
C11 C5 C6 C1 -74.9(3)
C1 C6 C7 C8 -57.9(4)
C5 C6 C7 C8 171.1(3)
C6 C7 C8 C9 56.3(4)
C7 C8 C9 C10 -52.5(4)
C7 C8 C9 C13 -176.3(3)
C8 C9 C10 C1 53.3(4)
C13 C9 C10 C1 177.3(3)
O1 C1 C10 C9 60.8(3)
C2 C1 C10 C9 -178.3(3)
C6 C1 C10 C9 -55.7(3)

loop_
_cod_related_entry_id
_cod_related_entry_database
_cod_related_entry_code
1 ChemSpider 9761938
